data_4508315
loop_
_publ_author_name
'Mautner, Franz A.'
'Louka, Febee R.'
'Hofer, Johannes'
'Spell, Mark'
'Lef\`evre, Antoine'
'Guilbeau, Ashley E.'
'Massoud, Salah S.'

_publ_section_title
;
 One-Dimensional Cadmium Polymers with Alternative di(EO/EE) and
 di(EO/EO/EO/EE) Bridged Azide Bonding Modes
;
_journal_issue 10
_journal_name_full 'Crystal Growth &amp; Design'
_journal_page_first 4518
_journal_paper_doi 10.1021/cg400998r
_journal_volume 13
_journal_year 2013
_chemical_formula_moiety 'C36 H38 Cd2 N18'
_chemical_formula_sum 'C36 H38 Cd2 N18'
_chemical_formula_weight 947.66
_chemical_name_common '[Cd(QUIN-R)(N3)2]2'
_chemical_name_systematic
; 
 ? 
;
_space_group_IT_number 14
_symmetry_cell_setting monoclinic
_symmetry_space_group_name_Hall '-P 2ybc'
_symmetry_space_group_name_H-M 'P 1 21/c 1'
_atom_sites_solution_hydrogens geom
_atom_sites_solution_primary direct
_atom_sites_solution_secondary difmap
_audit_creation_method SHELXL-97
_cell_angle_alpha 90.00
_cell_angle_beta 111.624(17)
_cell_angle_gamma 90.00
_cell_formula_units_Z 2
_cell_length_a 9.5324(9)
_cell_length_b 26.1975(18)
_cell_length_c 7.8996(6)
_cell_measurement_reflns_used 2000
_cell_measurement_temperature 100(2)
_cell_measurement_theta_max 26.00
_cell_measurement_theta_min 1.65
_cell_volume 1833.9(3)
_computing_cell_refinement 'Bruker SAINT'
_computing_data_collection 'Bruker SMART'
_computing_data_reduction 'Bruker SAINT'
_computing_structure_refinement 'SHELXL-97 (Sheldrick, 2008)'
_computing_structure_solution 'SHELXS-97 (Sheldrick, 2008)'
_diffrn_ambient_temperature 100(2)
_diffrn_measured_fraction_theta_full 0.998
_diffrn_measured_fraction_theta_max 0.998
_diffrn_measurement_device_type 'Bruker SMART CCD'
_diffrn_measurement_method \w-scans
_diffrn_radiation_monochromator graphite
_diffrn_radiation_source 'fine-focus sealed tube'
_diffrn_radiation_type MoK\a
_diffrn_radiation_wavelength 0.71073
_diffrn_reflns_av_R_equivalents 0.0368
_diffrn_reflns_av_sigmaI/netI 0.0326
_diffrn_reflns_limit_h_max 11
_diffrn_reflns_limit_h_min -11
_diffrn_reflns_limit_k_max 31
_diffrn_reflns_limit_k_min -32
_diffrn_reflns_limit_l_max 9
_diffrn_reflns_limit_l_min -9
_diffrn_reflns_number 14477
_diffrn_reflns_theta_full 26.35
_diffrn_reflns_theta_max 26.35
_diffrn_reflns_theta_min 1.55
_exptl_absorpt_coefficient_mu 1.216
_exptl_absorpt_correction_T_max 0.8018
_exptl_absorpt_correction_T_min 0.6755
_exptl_absorpt_correction_type multi-scan
_exptl_absorpt_process_details SADABS
_exptl_crystal_colour colorless
_exptl_crystal_density_diffrn 1.716
_exptl_crystal_density_method 'not measured'
_exptl_crystal_description irregular
_exptl_crystal_F_000 952
_exptl_crystal_size_max 0.35
_exptl_crystal_size_mid 0.27
_exptl_crystal_size_min 0.19
_refine_diff_density_max 1.924
_refine_diff_density_min -0.701
_refine_diff_density_rms 0.101
_refine_ls_extinction_method none
_refine_ls_goodness_of_fit_ref 1.166
_refine_ls_matrix_type full
_refine_ls_number_parameters 254
_refine_ls_number_reflns 3729
_refine_ls_number_restraints 0
_refine_ls_restrained_S_all 1.166
_refine_ls_R_factor_all 0.0443
_refine_ls_R_factor_gt 0.0397
_refine_ls_shift/su_max 0.000
_refine_ls_shift/su_mean 0.000
_refine_ls_structure_factor_coef Fsqd
_refine_ls_weighting_details 'calc w=1/[\s^2^(Fo^2^)+(0.0299P)^2^+4.1985P] where P=(Fo^2^+2Fc^2^)/3'
_refine_ls_weighting_scheme calc
_refine_ls_wR_factor_gt 0.0854
_refine_ls_wR_factor_ref 0.0872
_reflns_number_gt 3443
_reflns_number_total 3729
_reflns_threshold_expression >2sigma(I)
_cod_data_source_file cg400998r_si_003.cif
_cod_data_source_block s2266b
_cod_depositor_comments
;
The following automatic conversions were performed:

'_symmetry_cell_setting' value 'Monoclinic' changed to 'monoclinic'
according to /home/saulius/struct/CIF-dictionaries/cif_core.dic
dictionary named 'cif_core.dic' version 2.4.2 from 2011-04-26.

Automatic conversion script
Id: cif_fix_values 1891 2012-01-12 08:04:46Z andrius 
;
_cod_original_sg_symbol_H-M 'P 21/c'
_cod_database_code 4508315

loop_
_symmetry_equiv_pos_as_xyz
'x, y, z'
'-x, y+1/2, -z+1/2'
'-x, -y, -z'
'x, -y-1/2, z-1/2'

loop_
_atom_site_label
_atom_site_type_symbol
_atom_site_fract_x
_atom_site_fract_y
_atom_site_fract_z
_atom_site_U_iso_or_equiv
_atom_site_adp_type
_atom_site_occupancy
_atom_site_symmetry_multiplicity
_atom_site_calc_flag
_atom_site_refinement_flags
Cd1 Cd 0.11699(3) 0.106767(10) 0.07262(3) 0.01744(10) Uani 1 1 d .
N1 N 0.3235(4) 0.09295(11) -0.0129(4) 0.0194(6) Uani 1 1 d .
N2 N 0.1063(3) 0.16808(12) -0.1686(4) 0.0198(6) Uani 1 1 d .
N3 N -0.1107(3) 0.14259(12) 0.0480(4) 0.0210(7) Uani 1 1 d .
N11 N -0.0300(4) 0.04247(13) -0.1745(5) 0.0289(8) Uani 1 1 d .
N12 N 0.0730(3) -0.00079(12) 0.2144(4) 0.0199(7) Uani 1 1 d .
N13 N 0.1171(4) 0.04090(12) 0.2644(4) 0.0262(7) Uani 1 1 d .
N21 N 0.2341(4) 0.15897(12) 0.3138(4) 0.0236(7) Uani 1 1 d .
N22 N 0.3550(4) 0.17759(12) 0.3474(4) 0.0207(7) Uani 1 1 d .
N23 N 0.4730(4) 0.19667(14) 0.3844(5) 0.0335(8) Uani 1 1 d .
C1 C 0.2200(5) 0.20863(15) -0.0955(6) 0.0268(9) Uani 1 1 d .
H1A H 0.3171 0.1932 -0.0220 0.040 Uiso 1 1 calc R
H1B H 0.1876 0.2318 -0.0194 0.040 Uiso 1 1 calc R
H1C H 0.2308 0.2278 -0.1965 0.040 Uiso 1 1 calc R
C2 C 0.1537(4) 0.13428(14) -0.2879(5) 0.0205(8) Uani 1 1 d .
H2A H 0.1678 0.1549 -0.3853 0.025 Uiso 1 1 calc R
H2B H 0.0730 0.1091 -0.3463 0.025 Uiso 1 1 calc R
C3 C 0.2983(4) 0.10643(14) -0.1840(5) 0.0206(8) Uani 1 1 d .
C4 C 0.4036(4) 0.09686(14) -0.2664(5) 0.0225(8) Uani 1 1 d .
H4 H 0.3823 0.1067 -0.3891 0.027 Uiso 1 1 calc R
C5 C 0.5369(4) 0.07323(14) -0.1686(5) 0.0237(8) Uani 1 1 d .
H5 H 0.6081 0.0662 -0.2238 0.028 Uiso 1 1 calc R
C6 C 0.5683(4) 0.05945(14) 0.0131(5) 0.0208(8) Uani 1 1 d .
C7 C 0.7054(4) 0.03591(14) 0.1242(6) 0.0240(8) Uani 1 1 d .
H7 H 0.7792 0.0280 0.0740 0.029 Uiso 1 1 calc R
C8 C 0.7327(4) 0.02447(15) 0.3016(6) 0.0266(9) Uani 1 1 d .
H8 H 0.8254 0.0089 0.3745 0.032 Uiso 1 1 calc R
C9 C 0.6227(4) 0.03576(15) 0.3771(5) 0.0252(8) Uani 1 1 d .
H9 H 0.6424 0.0280 0.5013 0.030 Uiso 1 1 calc R
C10 C 0.4877(4) 0.05785(14) 0.2729(5) 0.0211(8) Uani 1 1 d .
H10 H 0.4143 0.0648 0.3248 0.025 Uiso 1 1 calc R
C11 C 0.4579(4) 0.07026(14) 0.0895(5) 0.0196(7) Uani 1 1 d .
C12 C -0.0414(4) 0.19239(15) -0.2737(5) 0.0247(8) Uani 1 1 d .
H12A H -0.0488 0.1976 -0.4008 0.030 Uiso 1 1 calc R
H12B H -0.0454 0.2264 -0.2207 0.030 Uiso 1 1 calc R
C20 C -0.1351(4) 0.14618(15) 0.2043(5) 0.0233(8) Uani 1 1 d .
H20 H -0.0677 0.1294 0.3094 0.028 Uiso 1 1 calc R
C18 C -0.3499(4) 0.19915(15) 0.0668(6) 0.0255(9) Uani 1 1 d .
H18 H -0.4310 0.2192 0.0729 0.031 Uiso 1 1 calc R
C16 C -0.2052(4) 0.16595(15) -0.1016(5) 0.0224(8) Uani 1 1 d .
C19 C -0.2554(4) 0.17358(16) 0.2179(6) 0.0275(9) Uani 1 1 d .
H19 H -0.2720 0.1746 0.3293 0.033 Uiso 1 1 calc R
C17 C -0.3247(4) 0.19520(15) -0.0943(6) 0.0257(9) Uani 1 1 d .
H17 H -0.3891 0.2125 -0.2001 0.031 Uiso 1 1 calc R
C15 C -0.1763(4) 0.16100(16) -0.2750(5) 0.0248(8) Uani 1 1 d .
H15A H -0.2672 0.1722 -0.3781 0.030 Uiso 1 1 calc R
H15B H -0.1584 0.1246 -0.2946 0.030 Uiso 1 1 calc R

loop_
_atom_site_aniso_label
_atom_site_aniso_U_11
_atom_site_aniso_U_22
_atom_site_aniso_U_33
_atom_site_aniso_U_23
_atom_site_aniso_U_13
_atom_site_aniso_U_12
Cd1 0.01786(15) 0.01753(15) 0.01753(15) 0.00296(10) 0.00723(10) 0.00078(10)
N1 0.0232(16) 0.0168(15) 0.0181(16) 0.0005(12) 0.0076(13) 0.0006(12)
N2 0.0187(15) 0.0212(16) 0.0207(16) 0.0031(13) 0.0087(13) 0.0009(12)
N3 0.0199(16) 0.0216(16) 0.0214(16) 0.0018(13) 0.0074(13) 0.0008(13)
N11 0.039(2) 0.0198(18) 0.0233(18) 0.0030(14) 0.0067(16) 0.0007(15)
N12 0.0169(15) 0.0268(19) 0.0159(15) 0.0069(13) 0.0057(12) 0.0034(13)
N13 0.0294(18) 0.0208(18) 0.0242(17) 0.0068(14) 0.0049(15) -0.0043(14)
N21 0.0255(18) 0.0259(17) 0.0213(17) -0.0006(13) 0.0108(14) -0.0034(14)
N22 0.0246(18) 0.0152(15) 0.0203(16) 0.0010(12) 0.0061(13) 0.0046(13)
N23 0.0237(19) 0.032(2) 0.043(2) -0.0060(16) 0.0093(16) -0.0028(16)
C1 0.029(2) 0.0184(19) 0.033(2) 0.0027(16) 0.0105(18) -0.0029(16)
C2 0.0192(18) 0.023(2) 0.0202(19) 0.0038(15) 0.0086(15) 0.0011(15)
C3 0.0211(18) 0.0187(18) 0.0227(19) -0.0011(15) 0.0088(15) -0.0015(15)
C4 0.026(2) 0.023(2) 0.0203(19) -0.0013(15) 0.0110(16) -0.0012(16)
C5 0.028(2) 0.0198(19) 0.032(2) -0.0030(16) 0.0203(18) -0.0015(15)
C6 0.0220(19) 0.0171(18) 0.026(2) -0.0011(15) 0.0116(16) -0.0030(15)
C7 0.0208(19) 0.0208(19) 0.034(2) -0.0005(16) 0.0136(17) 0.0019(15)
C8 0.0200(19) 0.023(2) 0.034(2) 0.0019(17) 0.0067(17) 0.0058(16)
C9 0.027(2) 0.024(2) 0.024(2) 0.0015(16) 0.0088(17) 0.0023(16)
C10 0.0212(19) 0.0204(19) 0.0218(19) 0.0014(15) 0.0081(15) 0.0045(15)
C11 0.0197(18) 0.0167(18) 0.0235(19) -0.0021(14) 0.0091(16) -0.0017(14)
C12 0.0222(19) 0.027(2) 0.025(2) 0.0078(16) 0.0090(16) 0.0045(16)
C20 0.0208(19) 0.030(2) 0.0187(19) -0.0018(16) 0.0066(16) -0.0020(16)
C18 0.0189(19) 0.023(2) 0.037(2) -0.0044(17) 0.0124(18) 0.0009(15)
C16 0.0198(19) 0.024(2) 0.025(2) 0.0000(15) 0.0096(16) -0.0029(15)
C19 0.022(2) 0.035(2) 0.027(2) -0.0077(18) 0.0111(17) -0.0039(17)
C17 0.0183(19) 0.025(2) 0.033(2) 0.0037(16) 0.0080(17) 0.0026(15)
C15 0.0219(19) 0.029(2) 0.023(2) 0.0049(16) 0.0081(16) 0.0035(16)

loop_
_atom_type_symbol
_atom_type_description
_atom_type_scat_dispersion_real
_atom_type_scat_dispersion_imag
_atom_type_scat_source
C C 0.0033 0.0016 'International Tables Vol C Tables 4.2.6.8 and 6.1.1.4'
H H 0.0000 0.0000 'International Tables Vol C Tables 4.2.6.8 and 6.1.1.4'
N N 0.0061 0.0033 'International Tables Vol C Tables 4.2.6.8 and 6.1.1.4'
Cd Cd -0.8075 1.2024 'International Tables Vol C Tables 4.2.6.8 and 6.1.1.4'

loop_
_geom_angle_atom_site_label_1
_geom_angle_atom_site_label_2
_geom_angle_atom_site_label_3
_geom_angle
_geom_angle_site_symmetry_1
N21 Cd1 N13 91.05(12) .
N21 Cd1 N3 88.97(11) .
N13 Cd1 N3 97.65(12) .
N21 Cd1 N1 97.46(11) .
N13 Cd1 N1 106.22(11) .
N3 Cd1 N1 155.10(11) .
N21 Cd1 N2 97.08(11) .
N13 Cd1 N2 171.69(11) .
N3 Cd1 N2 84.27(10) .
N1 Cd1 N2 71.10(10) .
N21 Cd1 N11 172.95(11) .
N13 Cd1 N11 82.89(11) .
N3 Cd1 N11 88.28(11) .
N1 Cd1 N11 87.72(11) .
N2 Cd1 N11 89.10(10) .
C3 N1 C11 119.5(3) .
C3 N1 Cd1 113.4(2) .
C11 N1 Cd1 126.9(2) .
C1 N2 C2 109.1(3) .
C1 N2 C12 108.5(3) .
C2 N2 C12 110.4(3) .
C1 N2 Cd1 110.6(2) .
C2 N2 Cd1 99.6(2) .
C12 N2 Cd1 118.1(2) .
C16 N3 C20 119.4(3) .
C16 N3 Cd1 124.5(2) .
C20 N3 Cd1 115.3(2) .
N12 N11 Cd1 149.0(3) 3
N11 N12 N13 176.4(4) 3
N12 N13 Cd1 124.0(3) .
N22 N21 Cd1 124.8(3) .
N23 N22 N21 178.0(4) .
N2 C1 H1A 109.5 .
N2 C1 H1B 109.5 .
H1A C1 H1B 109.5 .
N2 C1 H1C 109.5 .
H1A C1 H1C 109.5 .
H1B C1 H1C 109.5 .
N2 C2 C3 112.1(3) .
N2 C2 H2A 109.2 .
C3 C2 H2A 109.2 .
N2 C2 H2B 109.2 .
C3 C2 H2B 109.2 .
H2A C2 H2B 107.9 .
N1 C3 C4 122.1(3) .
N1 C3 C2 117.9(3) .
C4 C3 C2 120.0(3) .
C5 C4 C3 119.5(4) .
C5 C4 H4 120.3 .
C3 C4 H4 120.3 .
C4 C5 C6 119.9(3) .
C4 C5 H5 120.0 .
C6 C5 H5 120.0 .
C5 C6 C7 123.1(3) .
C5 C6 C11 118.1(3) .
C7 C6 C11 118.8(4) .
C8 C7 C6 121.1(4) .
C8 C7 H7 119.5 .
C6 C7 H7 119.5 .
C7 C8 C9 119.8(4) .
C7 C8 H8 120.1 .
C9 C8 H8 120.1 .
C10 C9 C8 120.7(4) .
C10 C9 H9 119.6 .
C8 C9 H9 119.6 .
C9 C10 C11 120.2(4) .
C9 C10 H10 119.9 .
C11 C10 H10 119.9 .
N1 C11 C10 119.8(3) .
N1 C11 C6 120.8(3) .
C10 C11 C6 119.4(3) .
N2 C12 C15 113.3(3) .
N2 C12 H12A 108.9 .
C15 C12 H12A 108.9 .
N2 C12 H12B 108.9 .
C15 C12 H12B 108.9 .
H12A C12 H12B 107.7 .
N3 C20 C19 122.4(4) .
N3 C20 H20 118.8 .
C19 C20 H20 118.8 .
C19 C18 C17 118.8(4) .
C19 C18 H18 120.6 .
C17 C18 H18 120.6 .
N3 C16 C17 120.6(4) .
N3 C16 C15 118.4(3) .
C17 C16 C15 121.0(4) .
C18 C19 C20 118.6(4) .
C18 C19 H19 120.7 .
C20 C19 H19 120.7 .
C18 C17 C16 120.1(4) .
C18 C17 H17 119.9 .
C16 C17 H17 119.9 .
C16 C15 C12 112.7(3) .
C16 C15 H15A 109.0 .
C12 C15 H15A 109.0 .
C16 C15 H15B 109.0 .
C12 C15 H15B 109.0 .
H15A C15 H15B 107.8 .

loop_
_geom_bond_atom_site_label_1
_geom_bond_atom_site_label_2
_geom_bond_distance
_geom_bond_site_symmetry_2
Cd1 N21 2.276(3) .
Cd1 N13 2.296(3) .
Cd1 N3 2.306(3) .
Cd1 N1 2.332(3) .
Cd1 N2 2.466(3) .
Cd1 N11 2.568(3) .
N1 C3 1.331(5) .
N1 C11 1.373(5) .
N2 C1 1.475(5) .
N2 C2 1.480(5) .
N2 C12 1.489(5) .
N3 C16 1.341(5) .
N3 C20 1.341(5) .
N11 N12 1.168(5) 3
N12 N11 1.168(5) 3
N12 N13 1.185(4) .
N21 N22 1.188(4) .
N22 N23 1.166(5) .
C1 H1A 0.9800 .
C1 H1B 0.9800 .
C1 H1C 0.9800 .
C2 C3 1.507(5) .
C2 H2A 0.9900 .
C2 H2B 0.9900 .
C3 C4 1.405(5) .
C4 C5 1.368(6) .
C4 H4 0.9500 .
C5 C6 1.401(5) .
C5 H5 0.9500 .
C6 C7 1.418(5) .
C6 C11 1.422(5) .
C7 C8 1.361(6) .
C7 H7 0.9500 .
C8 C9 1.416(6) .
C8 H8 0.9500 .
C9 C10 1.374(5) .
C9 H9 0.9500 .
C10 C11 1.408(5) .
C10 H10 0.9500 .
C12 C15 1.524(5) .
C12 H12A 0.9900 .
C12 H12B 0.9900 .
C20 C19 1.391(5) .
C20 H20 0.9500 .
C18 C19 1.376(6) .
C18 C17 1.383(6) .
C18 H18 0.9500 .
C16 C17 1.391(5) .
C16 C15 1.499(5) .
C19 H19 0.9500 .
C17 H17 0.9500 .
C15 H15A 0.9900 .
C15 H15B 0.9900 .
